data_4508274
loop_
_publ_author_name
'Mochida, Tomoyuki'
'Akasaka, Takahiro'
'Funasako, Yusuke'
'Nishio, Yutaka'
'Mori, Hatsumi'

_publ_section_title
;
 Crystal Architectures and Magnetic Properties of Alkylferrocenium Salts
 with FnTCNQ (n= 0, 2, 4): Effect of Substituents on the Self-Assembled
 Structures
;
_journal_issue 10
_journal_name_full 'Crystal Growth &amp; Design'
_journal_page_first 4460
_journal_paper_doi 10.1021/cg400954x
_journal_volume 13
_journal_year 2013
_chemical_formula_sum 'C36 H22 Fe N8'
_chemical_formula_weight 622.47
_chemical_name_systematic
;
 ?
;
_space_group_IT_number 2
_symmetry_cell_setting triclinic
_symmetry_space_group_name_Hall '-P 1'
_symmetry_space_group_name_H-M 'P -1'
_atom_sites_solution_hydrogens geom
_atom_sites_solution_primary direct
_atom_sites_solution_secondary difmap
_audit_creation_method SHELXL-97
_cell_angle_alpha 101.755(2)
_cell_angle_beta 93.869(2)
_cell_angle_gamma 94.593(2)
_cell_formula_units_Z 1
_cell_length_a 7.5255(6)
_cell_length_b 7.6535(6)
_cell_length_c 13.4176(11)
_cell_measurement_reflns_used 3250
_cell_measurement_temperature 273
_cell_measurement_theta_max 28.22
_cell_measurement_theta_min 2.73
_cell_volume 751.38(10)
_computing_cell_refinement 'APEX2 (Bruker AXS, 2006)'
_computing_data_collection 'APEX2 (Bruker AXS, 2006)'
_computing_data_reduction 'SAINT (Bruker AXS, 2004)'
_computing_molecular_graphics 'XSHEL (Bruker AXS,2002)'
_computing_publication_material 'XCIF (Bruker AXS, 2001)'
_computing_structure_refinement 'SHELXL-97 (Sheldrick, 1997)'
_computing_structure_solution 'SHELXS-97 (Sheldrick, 1997)'
_diffrn_ambient_temperature 273
_diffrn_detector_area_resol_mean 8.333
_diffrn_measured_fraction_theta_full 0.985
_diffrn_measured_fraction_theta_max 0.985
_diffrn_measurement_device_type 'Bruker APEXII CCD area detector'
_diffrn_measurement_method 'phi and omega scans'
_diffrn_radiation_monochromator 'Bruker Helios multilayer confocal mirror'
_diffrn_radiation_source 'Bruker TXS fine-focus rotating anode'
_diffrn_radiation_type MoK\a
_diffrn_radiation_wavelength 0.71073
_diffrn_reflns_av_R_equivalents 0.0154
_diffrn_reflns_av_unetI/netI 0.0318
_diffrn_reflns_limit_h_max 9
_diffrn_reflns_limit_h_min -9
_diffrn_reflns_limit_k_max 10
_diffrn_reflns_limit_k_min -9
_diffrn_reflns_limit_l_max 17
_diffrn_reflns_limit_l_min -17
_diffrn_reflns_number 5633
_diffrn_reflns_theta_full 28.32
_diffrn_reflns_theta_max 28.32
_diffrn_reflns_theta_min 1.56
_exptl_absorpt_coefficient_mu 0.542
_exptl_absorpt_correction_T_max 0.9478
_exptl_absorpt_correction_T_min 0.8123
_exptl_absorpt_correction_type empirical
_exptl_absorpt_process_details
;
SADABS Sheldrick 1996
;
_exptl_crystal_colour dark-green
_exptl_crystal_density_diffrn 1.376
_exptl_crystal_density_method 'not measured'
_exptl_crystal_description plate
_exptl_crystal_F_000 320
_exptl_crystal_size_max 0.40
_exptl_crystal_size_mid 0.30
_exptl_crystal_size_min 0.10
_refine_diff_density_max 0.841
_refine_diff_density_min -0.260
_refine_diff_density_rms 0.067
_refine_ls_extinction_method none
_refine_ls_goodness_of_fit_ref 1.062
_refine_ls_hydrogen_treatment constr
_refine_ls_matrix_type full
_refine_ls_number_parameters 282
_refine_ls_number_reflns 3679
_refine_ls_number_restraints 277
_refine_ls_restrained_S_all 1.050
_refine_ls_R_factor_all 0.0476
_refine_ls_R_factor_gt 0.0434
_refine_ls_shift/su_max 0.000
_refine_ls_shift/su_mean 0.000
_refine_ls_structure_factor_coef Fsqd
_refine_ls_weighting_details 'calc w=1/[\s^2^(Fo^2^)+(0.0668P)^2^+0.1598P] where P=(Fo^2^+2Fc^2^)/3'
_refine_ls_weighting_scheme calc
_refine_ls_wR_factor_gt 0.1133
_refine_ls_wR_factor_ref 0.1173
_reflns_number_gt 3354
_reflns_number_total 3679
_reflns_threshold_expression >2\s(I)
_cod_data_source_file cg400954x_si_002.cif
_cod_data_source_block 9-Me2F0
_cod_depositor_comments
;
The following automatic conversions were performed:

'_symmetry_cell_setting' value 'Triclinic' changed to 'triclinic'
according to /home/saulius/struct/CIF-dictionaries/cif_core.dic
dictionary named 'cif_core.dic' version 2.4.2 from 2011-04-26.

Automatic conversion script
Id: cif_fix_values 1891 2012-01-12 08:04:46Z andrius 
;
_cod_database_code 4508274

loop_
_symmetry_equiv_pos_as_xyz
'x, y, z'
'-x, -y, -z'

loop_
_atom_site_label
_atom_site_type_symbol
_atom_site_fract_x
_atom_site_fract_y
_atom_site_fract_z
_atom_site_U_iso_or_equiv
_atom_site_adp_type
_atom_site_occupancy
_atom_site_symmetry_multiplicity
_atom_site_calc_flag
_atom_site_refinement_flags
_atom_site_disorder_assembly
_atom_site_disorder_group
C1A C 0.0124(10) 0.7215(11) -0.0350(6) 0.0450(13) Uani 0.560(7) 1 d PU A 1
C2A C 0.1236(8) 0.7966(7) 0.0546(5) 0.0500(11) Uani 0.560(7) 1 d PU A 1
H2A H 0.2460 0.7880 0.0632 0.060 Uiso 0.560(7) 1 calc PR A 1
C3A C 0.0223(10) 0.8855(6) 0.1283(4) 0.0554(11) Uani 0.560(7) 1 d PU A 1
H3A H 0.0638 0.9484 0.1936 0.066 Uiso 0.560(7) 1 calc PR A 1
C4A C -0.1581(9) 0.8614(8) 0.0839(6) 0.0527(14) Uani 0.560(7) 1 d PU A 1
H4A H -0.2562 0.9036 0.1165 0.063 Uiso 0.560(7) 1 calc PR A 1
C5A C -0.1636(7) 0.7643(7) -0.0166(5) 0.0515(12) Uani 0.560(7) 1 d PU A 1
H5A H -0.2645 0.7334 -0.0628 0.062 Uiso 0.560(7) 1 calc PR A 1
C6A C 0.114(3) 0.6187(15) -0.1191(12) 0.054(3) Uani 0.307(17) 1 d PU A 1
H6A1 H 0.2387 0.6280 -0.0960 0.081 Uiso 0.307(17) 1 calc PR A 1
H6A2 H 0.1002 0.6686 -0.1789 0.081 Uiso 0.307(17) 1 calc PR A 1
H6A3 H 0.0673 0.4949 -0.1352 0.081 Uiso 0.307(17) 1 calc PR A 1
C7A C 0.033(3) 0.6114(15) -0.1390(11) 0.057(3) Uani 0.263(18) 1 d PU A 1
H7A1 H 0.1561 0.5895 -0.1446 0.085 Uiso 0.263(18) 1 calc PR A 1
H7A2 H -0.0046 0.6750 -0.1902 0.085 Uiso 0.263(18) 1 calc PR A 1
H7A3 H -0.0395 0.4991 -0.1488 0.085 Uiso 0.263(18) 1 calc PR A 1
C1B C 0.0643(12) 0.7317(14) -0.0152(8) 0.0451(16) Uani 0.440(7) 1 d PU A 2
C2B C 0.0776(10) 0.8249(9) 0.0871(6) 0.0461(13) Uani 0.440(7) 1 d PU A 2
H2B H 0.1820 0.8459 0.1307 0.055 Uiso 0.440(7) 1 calc PR A 2
C3B C -0.0873(14) 0.8813(9) 0.1141(5) 0.0503(15) Uani 0.440(7) 1 d PU A 2
H3B H -0.1128 0.9442 0.1776 0.060 Uiso 0.440(7) 1 calc PR A 2
C4B C -0.2068(9) 0.8247(10) 0.0270(8) 0.0571(15) Uani 0.440(7) 1 d PU A 2
H4B H -0.3271 0.8444 0.0224 0.069 Uiso 0.440(7) 1 calc PR A 2
C5B C -0.1156(13) 0.7334(9) -0.0525(6) 0.0569(15) Uani 0.440(7) 1 d PU A 2
H5B H -0.1650 0.6826 -0.1185 0.068 Uiso 0.440(7) 1 calc PR A 2
C6B C 0.263(3) 0.683(3) -0.0388(19) 0.063(4) Uani 0.161(12) 1 d PU A 2
H6B1 H 0.2623 0.6194 -0.1084 0.095 Uiso 0.161(12) 1 calc PR A 2
H6B2 H 0.3046 0.6094 0.0062 0.095 Uiso 0.161(12) 1 calc PR A 2
H6B3 H 0.3421 0.7915 -0.0284 0.095 Uiso 0.161(12) 1 calc PR A 2
C7B C 0.194(3) 0.6441(16) -0.0819(15) 0.059(3) Uani 0.268(14) 1 d PU A 2
H7B1 H 0.1349 0.5938 -0.1485 0.089 Uiso 0.268(14) 1 calc PR A 2
H7B2 H 0.2407 0.5505 -0.0531 0.089 Uiso 0.268(14) 1 calc PR A 2
H7B3 H 0.2899 0.7310 -0.0875 0.089 Uiso 0.268(14) 1 calc PR A 2
Fe1 Fe 0.0000 1.0000 0.0000 0.04037(13) Uani 1 2 d S . .
C8 C 0.5305(2) 0.6669(2) 0.25438(13) 0.0412(4) Uani 1 1 d . . .
C9 C 0.8220(2) 0.7243(2) 0.34895(13) 0.0388(3) Uani 1 1 d . . .
C10 C 0.6381(2) 0.7599(2) 0.34412(12) 0.0336(3) Uani 1 1 d . . .
C11 C 0.57023(18) 0.87911(18) 0.42110(11) 0.0301(3) Uani 1 1 d . . .
C12 C 0.38484(18) 0.91339(19) 0.41447(11) 0.0319(3) Uani 1 1 d . . .
H12 H 0.3096 0.8546 0.3577 0.038 Uiso 1 1 calc R . .
C13 C 0.68128(18) 0.97067(19) 0.51080(12) 0.0320(3) Uani 1 1 d . . .
H13 H 0.8010 0.9495 0.5174 0.038 Uiso 1 1 calc R . .
C14 C 0.68090(18) 0.4738(2) 0.51272(12) 0.0325(3) Uani 1 1 d . . .
H14 H 0.8012 0.4554 0.5210 0.039 Uiso 1 1 calc R . .
C15 C 0.39060(18) 0.41142(19) 0.41333(11) 0.0320(3) Uani 1 1 d . . .
H15 H 0.3183 0.3516 0.3556 0.038 Uiso 1 1 calc R . .
C16 C 0.57521(18) 0.38093(19) 0.42262(11) 0.0304(3) Uani 1 1 d . . .
C17 C 0.64862(19) 0.26024(19) 0.34639(11) 0.0322(3) Uani 1 1 d . . .
C18 C 0.8309(2) 0.2242(2) 0.35465(12) 0.0372(3) Uani 1 1 d . . .
C19 C 0.5461(2) 0.1647(2) 0.25647(13) 0.0386(3) Uani 1 1 d . . .
N1 N 0.4463(3) 0.5910(3) 0.18228(14) 0.0632(5) Uani 1 1 d . . .
N2 N 0.9681(2) 0.6939(3) 0.35065(15) 0.0576(4) Uani 1 1 d . . .
N3 N 0.9761(2) 0.1897(3) 0.35869(14) 0.0551(4) Uani 1 1 d . . .
N4 N 0.4678(2) 0.0843(3) 0.18322(13) 0.0592(4) Uani 1 1 d . . .

loop_
_atom_site_aniso_label
_atom_site_aniso_U_11
_atom_site_aniso_U_22
_atom_site_aniso_U_33
_atom_site_aniso_U_23
_atom_site_aniso_U_13
_atom_site_aniso_U_12
C1A 0.058(3) 0.0325(17) 0.045(3) 0.0098(17) 0.009(2) 0.002(2)
C2A 0.055(2) 0.044(2) 0.057(3) 0.019(2) 0.007(2) 0.0146(17)
C3A 0.080(3) 0.046(2) 0.043(2) 0.0141(16) 0.006(2) 0.004(2)
C4A 0.058(3) 0.044(2) 0.061(4) 0.017(3) 0.025(2) 0.004(2)
C5A 0.055(3) 0.038(2) 0.060(3) 0.012(2) 0.002(2) -0.0068(18)
C6A 0.072(6) 0.040(3) 0.050(5) 0.002(3) 0.017(5) 0.009(5)
C7A 0.079(7) 0.039(4) 0.051(5) 0.004(3) 0.018(5) 0.002(4)
C1B 0.057(4) 0.033(2) 0.050(4) 0.015(2) 0.014(3) 0.009(3)
C2B 0.058(3) 0.039(3) 0.042(3) 0.013(2) 0.000(2) 0.005(2)
C3B 0.069(4) 0.040(2) 0.044(3) 0.012(2) 0.016(3) 0.001(3)
C4B 0.055(3) 0.050(3) 0.069(4) 0.020(3) 0.007(3) -0.004(2)
C5B 0.072(4) 0.040(2) 0.053(3) 0.005(2) -0.006(3) -0.011(3)
C6B 0.068(7) 0.060(6) 0.064(7) 0.014(5) 0.015(6) 0.015(5)
C7B 0.065(6) 0.047(4) 0.066(6) 0.010(4) 0.015(5) 0.007(4)
Fe1 0.0453(2) 0.03225(18) 0.0457(2) 0.01229(13) 0.00727(14) 0.00324(13)
C8 0.0438(9) 0.0373(8) 0.0424(9) 0.0069(7) 0.0048(7) 0.0069(7)
C9 0.0366(8) 0.0364(8) 0.0431(8) 0.0067(6) 0.0065(6) 0.0040(6)
C10 0.0321(7) 0.0312(7) 0.0380(8) 0.0088(6) 0.0028(6) 0.0020(5)
C11 0.0274(7) 0.0279(6) 0.0366(7) 0.0117(5) 0.0013(5) 0.0005(5)
C12 0.0265(6) 0.0326(7) 0.0358(7) 0.0086(6) -0.0035(5) -0.0004(5)
C13 0.0236(6) 0.0340(7) 0.0394(7) 0.0117(6) -0.0009(5) 0.0019(5)
C14 0.0233(6) 0.0344(7) 0.0397(8) 0.0088(6) -0.0010(5) 0.0022(5)
C15 0.0260(6) 0.0326(7) 0.0358(7) 0.0064(6) -0.0033(5) -0.0004(5)
C16 0.0270(7) 0.0292(7) 0.0358(7) 0.0093(5) 0.0018(5) 0.0009(5)
C17 0.0288(7) 0.0323(7) 0.0354(7) 0.0071(6) 0.0020(5) 0.0021(5)
C18 0.0346(8) 0.0360(8) 0.0400(8) 0.0051(6) 0.0050(6) 0.0027(6)
C19 0.0369(8) 0.0382(8) 0.0405(8) 0.0067(6) 0.0035(6) 0.0057(6)
N1 0.0657(11) 0.0618(11) 0.0534(10) -0.0035(8) -0.0084(8) 0.0063(9)
N2 0.0385(8) 0.0641(10) 0.0687(11) 0.0074(8) 0.0079(7) 0.0102(7)
N3 0.0350(8) 0.0640(10) 0.0635(10) 0.0047(8) 0.0033(7) 0.0100(7)
N4 0.0561(10) 0.0628(11) 0.0499(9) -0.0044(8) -0.0066(8) 0.0049(8)

loop_
_atom_type_symbol
_atom_type_description
_atom_type_scat_dispersion_real
_atom_type_scat_dispersion_imag
_atom_type_scat_source
C C 0.0033 0.0016 'International Tables Vol C Tables 4.2.6.8 and 6.1.1.4'
H H 0.0000 0.0000 'International Tables Vol C Tables 4.2.6.8 and 6.1.1.4'
N N 0.0061 0.0033 'International Tables Vol C Tables 4.2.6.8 and 6.1.1.4'
Fe Fe 0.3463 0.8444 'International Tables Vol C Tables 4.2.6.8 and 6.1.1.4'

loop_
_geom_angle_atom_site_label_1
_geom_angle_atom_site_label_2
_geom_angle_atom_site_label_3
_geom_angle
_geom_angle_site_symmetry_1
C2A C1A C5A 107.5(6) .
C2A C1A C7A 137.1(12) .
C5A C1A C7A 115.4(11) .
C2A C1A C6A 112.6(12) .
C5A C1A C6A 139.9(12) .
C7A C1A C6A 24.5(6) .
C3A C2A C1A 109.5(6) .
C3A C2A H2A 125.2 .
C1A C2A H2A 125.2 .
C2A C3A C4A 106.5(5) .
C2A C3A H3A 126.8 .
C4A C3A H3A 126.8 .
C5A C4A C3A 109.0(5) .
C5A C4A H4A 125.5 .
C3A C4A H4A 125.5 .
C4A C5A C1A 107.4(5) .
C4A C5A H5A 126.3 .
C1A C5A H5A 126.3 .
C1A C6A H6A1 109.5 .
C1A C6A H6A2 109.5 .
H6A1 C6A H6A2 109.5 .
C1A C6A H6A3 109.5 .
H6A1 C6A H6A3 109.5 .
H6A2 C6A H6A3 109.5 .
C1A C7A H7A1 109.5 .
C1A C7A H7A2 109.5 .
H7A1 C7A H7A2 109.5 .
C1A C7A H7A3 109.5 .
H7A1 C7A H7A3 109.5 .
H7A2 C7A H7A3 109.5 .
C2B C1B C5B 105.8(8) .
C2B C1B C7B 133.4(13) .
C5B C1B C7B 120.8(13) .
C2B C1B C6B 105.9(12) .
C5B C1B C6B 148.1(13) .
C7B C1B C6B 27.7(8) .
C3B C2B C1B 110.5(7) .
C3B C2B H2B 124.7 .
C1B C2B H2B 124.7 .
C2B C3B C4B 106.5(6) .
C2B C3B H3B 126.7 .
C4B C3B H3B 126.7 .
C3B C4B C5B 108.9(8) .
C3B C4B H4B 125.6 .
C5B C4B H4B 125.6 .
C4B C5B C1B 108.3(8) .
C4B C5B H5B 125.9 .
C1B C5B H5B 125.9 .
C1B C6B H6B1 109.5 .
C1B C6B H6B2 109.5 .
H6B1 C6B H6B2 109.5 .
C1B C6B H6B3 109.5 .
H6B1 C6B H6B3 109.5 .
H6B2 C6B H6B3 109.5 .
C1B C7B H7B1 109.5 .
C1B C7B H7B2 109.5 .
H7B1 C7B H7B2 109.5 .
C1B C7B H7B3 109.5 .
H7B1 C7B H7B3 109.5 .
H7B2 C7B H7B3 109.5 .
N1 C8 C10 179.05(19) .
N2 C9 C10 178.50(19) .
C11 C10 C8 122.39(14) .
C11 C10 C9 121.92(14) .
C8 C10 C9 115.68(14) .
C10 C11 C13 121.31(13) .
C10 C11 C12 121.00(13) .
C13 C11 C12 117.69(13) .
C13 C12 C11 121.06(13) 2_676
C13 C12 H12 119.5 2_676
C11 C12 H12 119.5 .
C12 C13 C11 121.25(13) 2_676
C12 C13 H13 119.4 2_676
C11 C13 H13 119.4 .
C15 C14 C16 121.23(13) 2_666
C15 C14 H14 119.4 2_666
C16 C14 H14 119.4 .
C14 C15 C16 121.10(13) 2_666
C14 C15 H15 119.5 2_666
C16 C15 H15 119.5 .
C17 C16 C14 121.31(13) .
C17 C16 C15 121.01(13) .
C14 C16 C15 117.67(13) .
C16 C17 C19 122.49(13) .
C16 C17 C18 122.24(13) .
C19 C17 C18 115.27(13) .
N3 C18 C17 177.56(18) .
N4 C19 C17 177.82(18) .

loop_
_geom_bond_atom_site_label_1
_geom_bond_atom_site_label_2
_geom_bond_distance
_geom_bond_site_symmetry_2
C1A C2A 1.408(8) .
C1A C5A 1.416(9) .
C1A C7A 1.501(13) .
C1A C6A 1.525(12) .
C2A C3A 1.390(7) .
C2A H2A 0.9300 .
C3A C4A 1.428(8) .
C3A H3A 0.9300 .
C4A C5A 1.396(8) .
C4A H4A 0.9300 .
C5A H5A 0.9300 .
C6A H6A1 0.9600 .
C6A H6A2 0.9600 .
C6A H6A3 0.9600 .
C7A H7A1 0.9600 .
C7A H7A2 0.9600 .
C7A H7A3 0.9600 .
C1B C2B 1.405(11) .
C1B C5B 1.413(10) .
C1B C7B 1.476(14) .
C1B C6B 1.61(2) .
C2B C3B 1.393(10) .
C2B H2B 0.9300 .
C3B C4B 1.397(10) .
C3B H3B 0.9300 .
C4B C5B 1.404(10) .
C4B H4B 0.9300 .
C5B H5B 0.9300 .
C6B H6B1 0.9600 .
C6B H6B2 0.9600 .
C6B H6B3 0.9600 .
C7B H7B1 0.9600 .
C7B H7B2 0.9600 .
C7B H7B3 0.9600 .
C8 N1 1.142(2) .
C8 C10 1.428(2) .
C9 N2 1.141(2) .
C9 C10 1.431(2) .
C10 C11 1.387(2) .
C11 C13 1.437(2) .
C11 C12 1.4404(19) .
C12 C13 1.348(2) 2_676
C12 H12 0.9300 .
C13 C12 1.348(2) 2_676
C13 H13 0.9300 .
C14 C15 1.356(2) 2_666
C14 C16 1.424(2) .
C14 H14 0.9300 .
C15 C14 1.356(2) 2_666
C15 C16 1.4285(19) .
C15 H15 0.9300 .
C16 C17 1.406(2) .
C17 C19 1.418(2) .
C17 C18 1.422(2) .
C18 N3 1.145(2) .
C19 N4 1.144(2) .
